data_7111615
loop_
_publ_author_name
'Zhang, Jintang'
'Yu, Chenmin'
'Wang, Sujing'
'Wan, Changfeng'
'Wang, Zhiyong'

_publ_section_title
;
 A novel and efficient methodology for the construction of quinazolines
 based on supported copper oxide nanoparticles
;
_journal_issue 29
_journal_name_full 'Chemical Communications'
_journal_page_first 5244
_journal_page_last 5246
_journal_paper_doi 10.1039/c002454f
_journal_volume 46
_journal_year 2010
_chemical_formula_sum 'C20 H14 N2'
_chemical_formula_weight 282.33
_chemical_name_systematic
;
?
;
_space_group_IT_number 14
_symmetry_cell_setting monoclinic
_symmetry_space_group_name_Hall '-P 2yn'
_symmetry_space_group_name_H-M 'P 1 21/n 1'
_atom_sites_solution_hydrogens geom
_atom_sites_solution_primary direct
_atom_sites_solution_secondary difmap
_audit_creation_method SHELXL-97
_cell_angle_alpha 90.00
_cell_angle_beta 99.74
_cell_angle_gamma 90.00
_cell_formula_units_Z 4
_cell_length_a 10.633
_cell_length_b 6.965
_cell_length_c 19.786
_cell_measurement_reflns_used 5161
_cell_measurement_temperature 293(2)
_cell_measurement_theta_max 36.2331
_cell_measurement_theta_min 3.0784
_cell_volume 1444.206
_computing_cell_refinement CrysAlisPro
_computing_data_collection CrysAlisPro
_computing_data_reduction CrysAlisPro
_computing_structure_refinement 'SHELXL-97 (Sheldrick, 1997)'
_computing_structure_solution 'SHELXL-97 (Sheldrick, 1997)'
_diffrn_ambient_temperature 293(2)
_diffrn_detector_area_resol_mean 15.9149
_diffrn_measured_fraction_theta_full 0.999
_diffrn_measured_fraction_theta_max 0.999
_diffrn_measurement_device_type 'Xcalibur, Sapphire3, Gemini ultra'
_diffrn_measurement_method '\w scans'
_diffrn_radiation_monochromator graphite
_diffrn_radiation_source 'Enhance (Mo) X-ray Source'
_diffrn_radiation_type MoK\a
_diffrn_radiation_wavelength 0.71073
_diffrn_reflns_av_R_equivalents 0.0231
_diffrn_reflns_av_sigmaI/netI 0.0254
_diffrn_reflns_limit_h_max 13
_diffrn_reflns_limit_h_min -13
_diffrn_reflns_limit_k_max 8
_diffrn_reflns_limit_k_min -6
_diffrn_reflns_limit_l_max 24
_diffrn_reflns_limit_l_min -24
_diffrn_reflns_number 12899
_diffrn_reflns_theta_full 26.37
_diffrn_reflns_theta_max 26.37
_diffrn_reflns_theta_min 3.11
_exptl_absorpt_coefficient_mu 0.077
_exptl_absorpt_correction_T_max 0.9611
_exptl_absorpt_correction_T_min 0.9553
_exptl_absorpt_correction_type multi-scan
_exptl_absorpt_process_details
;
CrysAlisPro, Oxford Diffraction Ltd.,
Version 1.171.33.52 (release 06-11-2009 CrysAlis171 .NET)
(compiled Nov 6 2009,16:24:50)
Empirical absorption correction using spherical harmonics,
implemented in SCALE3 ABSPACK scaling algorithm.
;
_exptl_crystal_colour colorless
_exptl_crystal_density_diffrn 1.298
_exptl_crystal_density_method 'not measured'
_exptl_crystal_description block
_exptl_crystal_F_000 592
_exptl_crystal_size_max 0.60
_exptl_crystal_size_mid 0.54
_exptl_crystal_size_min 0.52
_refine_diff_density_max 0.120
_refine_diff_density_min -0.150
_refine_diff_density_rms 0.030
_refine_ls_extinction_method none
_refine_ls_goodness_of_fit_ref 1.039
_refine_ls_hydrogen_treatment constr
_refine_ls_matrix_type full
_refine_ls_number_parameters 199
_refine_ls_number_reflns 2945
_refine_ls_number_restraints 0
_refine_ls_restrained_S_all 1.039
_refine_ls_R_factor_all 0.0645
_refine_ls_R_factor_gt 0.0376
_refine_ls_shift/su_max 0.000
_refine_ls_shift/su_mean 0.000
_refine_ls_structure_factor_coef Fsqd
_refine_ls_weighting_details 'calc w=1/[\s^2^(Fo^2^)+(0.0450P)^2^+0.0000P] where P=(Fo^2^+2Fc^2^)/3'
_refine_ls_weighting_scheme calc
_refine_ls_wR_factor_gt 0.0873
_refine_ls_wR_factor_ref 0.0915
_reflns_number_gt 1781
_reflns_number_total 2945
_reflns_threshold_expression >2sigma(I)
_cod_data_source_file C002454Fsup1.cif
_cod_data_source_block 091207
_cod_original_cell_volume 1444.2
_cod_original_sg_symbol_H-M P21/n
_cod_database_code 7111615

loop_
_symmetry_equiv_pos_as_xyz
'x, y, z'
'-x+1/2, y+1/2, -z+1/2'
'-x, -y, -z'
'x-1/2, -y-1/2, z-1/2'

loop_
_atom_site_label
_atom_site_type_symbol
_atom_site_fract_x
_atom_site_fract_y
_atom_site_fract_z
_atom_site_U_iso_or_equiv
_atom_site_adp_type
_atom_site_occupancy
_atom_site_symmetry_multiplicity
_atom_site_calc_flag
_atom_site_refinement_flags
N2 N 0.22421(9) 0.19192(13) 0.17267(5) 0.0423(2) Uani 1 1 d .
C2 C 0.28615(11) 0.19348(15) 0.29522(6) 0.0391(3) Uani 1 1 d .
N1 N 0.44544(8) 0.19863(13) 0.22151(5) 0.0423(2) Uani 1 1 d .
C3 C 0.25658(11) 0.18933(15) 0.10895(6) 0.0410(3) Uani 1 1 d .
C4 C 0.31811(11) 0.19512(15) 0.22497(6) 0.0386(3) Uani 1 1 d .
C5 C 0.38519(11) 0.19526(15) 0.09935(6) 0.0400(3) Uani 1 1 d .
C6 C 0.47813(10) 0.20193(15) 0.16017(6) 0.0397(3) Uani 1 1 d .
C7 C 0.15984(11) 0.20707(17) 0.30453(6) 0.0494(3) Uani 1 1 d .
H7 H 0.0953 0.2181 0.2666 0.059 Uiso 1 1 calc R
C8 C 0.41211(12) 0.18432(17) 0.03195(6) 0.0507(3) Uani 1 1 d .
H8 H 0.4963 0.1876 0.0248 0.061 Uiso 1 1 calc R
C9 C 0.61739(11) 0.20590(17) 0.15861(6) 0.0437(3) Uani 1 1 d .
C10 C 0.12959(13) 0.20432(18) 0.36945(7) 0.0569(4) Uani 1 1 d .
H10 H 0.0448 0.2144 0.3751 0.068 Uiso 1 1 calc R
C11 C 0.15911(12) 0.17564(16) 0.05131(6) 0.0513(3) Uani 1 1 d .
H11 H 0.0742 0.1737 0.0572 0.062 Uiso 1 1 calc R
C12 C 0.22295(14) 0.18687(17) 0.42565(7) 0.0581(4) Uani 1 1 d .
H12 H 0.2019 0.1845 0.4694 0.070 Uiso 1 1 calc R
C13 C 0.18824(13) 0.16523(17) -0.01267(7) 0.0565(4) Uani 1 1 d .
H13 H 0.1231 0.1554 -0.0503 0.068 Uiso 1 1 calc R
C14 C 0.37965(12) 0.17647(16) 0.35252(6) 0.0497(3) Uani 1 1 d .
H14 H 0.4648 0.1674 0.3474 0.060 Uiso 1 1 calc R
C15 C 0.31581(13) 0.16909(18) -0.02256(7) 0.0571(4) Uani 1 1 d .
H15 H 0.3346 0.1612 -0.0667 0.068 Uiso 1 1 calc R
C16 C 0.34820(13) 0.17277(18) 0.41711(7) 0.0589(4) Uani 1 1 d .
H16 H 0.4121 0.1606 0.4553 0.071 Uiso 1 1 calc R
C17 C 0.67097(12) 0.34066(18) 0.12060(6) 0.0548(3) Uani 1 1 d .
H17 H 0.6191 0.4310 0.0949 0.066 Uiso 1 1 calc R
C18 C 0.87783(13) 0.2099(3) 0.15774(7) 0.0738(5) Uani 1 1 d .
H18 H 0.9652 0.2108 0.1573 0.089 Uiso 1 1 calc R
C19 C 0.69671(12) 0.0744(2) 0.19699(6) 0.0562(4) Uani 1 1 d .
H19 H 0.6628 -0.0151 0.2238 0.067 Uiso 1 1 calc R
C20 C 0.80055(13) 0.3420(2) 0.12062(7) 0.0665(4) Uani 1 1 d .
H20 H 0.8355 0.4338 0.0951 0.080 Uiso 1 1 calc R
C21 C 0.82630(13) 0.0756(2) 0.19567(7) 0.0710(4) Uani 1 1 d .
H21 H 0.8788 -0.0153 0.2207 0.085 Uiso 1 1 calc R

loop_
_atom_site_aniso_label
_atom_site_aniso_U_11
_atom_site_aniso_U_22
_atom_site_aniso_U_33
_atom_site_aniso_U_23
_atom_site_aniso_U_13
_atom_site_aniso_U_12
N2 0.0355(6) 0.0486(6) 0.0421(6) -0.0011(5) 0.0042(5) 0.0019(4)
C2 0.0379(7) 0.0367(6) 0.0428(7) -0.0031(5) 0.0070(6) -0.0029(5)
N1 0.0327(6) 0.0512(6) 0.0429(6) -0.0011(5) 0.0059(5) -0.0004(4)
C3 0.0367(7) 0.0432(7) 0.0417(7) -0.0003(5) 0.0021(6) 0.0049(5)
C4 0.0341(7) 0.0361(6) 0.0451(7) -0.0008(5) 0.0055(6) 0.0002(5)
C5 0.0359(7) 0.0423(6) 0.0413(7) -0.0004(5) 0.0049(5) 0.0039(5)
C6 0.0341(7) 0.0420(7) 0.0429(7) -0.0001(5) 0.0056(5) 0.0019(5)
C7 0.0408(8) 0.0580(8) 0.0491(8) -0.0018(6) 0.0066(6) -0.0024(6)
C8 0.0422(8) 0.0646(8) 0.0457(7) -0.0011(6) 0.0089(6) 0.0047(6)
C9 0.0340(7) 0.0603(7) 0.0362(6) -0.0042(6) 0.0045(5) 0.0015(6)
C10 0.0484(8) 0.0665(9) 0.0606(9) -0.0044(7) 0.0227(7) -0.0050(6)
C11 0.0380(7) 0.0656(8) 0.0482(8) -0.0009(6) 0.0014(6) 0.0052(6)
C12 0.0663(10) 0.0654(9) 0.0454(8) -0.0035(7) 0.0174(7) -0.0094(7)
C13 0.0486(8) 0.0714(9) 0.0445(8) -0.0024(6) -0.0061(6) 0.0072(6)
C14 0.0402(7) 0.0616(8) 0.0465(7) -0.0019(6) 0.0055(6) -0.0019(6)
C15 0.0559(9) 0.0754(9) 0.0394(7) -0.0022(6) 0.0068(7) 0.0085(7)
C16 0.0571(9) 0.0744(9) 0.0434(8) -0.0019(7) 0.0030(7) -0.0063(7)
C17 0.0431(8) 0.0728(9) 0.0481(7) 0.0025(6) 0.0066(6) -0.0042(6)
C18 0.0326(7) 0.1465(15) 0.0429(8) -0.0112(9) 0.0081(7) -0.0017(9)
C19 0.0415(8) 0.0825(9) 0.0441(7) 0.0071(7) 0.0058(6) 0.0082(7)
C20 0.0440(9) 0.1105(12) 0.0455(8) -0.0003(8) 0.0092(7) -0.0193(8)
C21 0.0420(9) 0.1199(12) 0.0491(8) 0.0052(8) 0.0027(7) 0.0209(8)

loop_
_atom_type_symbol
_atom_type_description
_atom_type_scat_dispersion_real
_atom_type_scat_dispersion_imag
_atom_type_scat_source
C C 0.0033 0.0016 'International Tables Vol C Tables 4.2.6.8 and 6.1.1.4'
H H 0.0000 0.0000 'International Tables Vol C Tables 4.2.6.8 and 6.1.1.4'
N N 0.0061 0.0033 'International Tables Vol C Tables 4.2.6.8 and 6.1.1.4'

loop_
_geom_angle_atom_site_label_1
_geom_angle_atom_site_label_2
_geom_angle_atom_site_label_3
_geom_angle
C4 N2 C3 116.93(10)
C14 C2 C7 118.35(11)
C14 C2 C4 121.46(11)
C7 C2 C4 120.18(11)
C6 N1 C4 117.65(10)
N2 C3 C11 118.94(10)
N2 C3 C5 121.74(11)
C11 C3 C5 119.30(11)
N2 C4 N1 126.09(10)
N2 C4 C2 118.30(10)
N1 C4 C2 115.60(10)
C8 C5 C3 118.74(11)
C8 C5 C6 125.28(11)
C3 C5 C6 115.90(10)
N1 C6 C5 121.64(10)
N1 C6 C9 115.99(10)
C5 C6 C9 122.33(10)
C10 C7 C2 120.44(12)
C15 C8 C5 120.48(11)
C17 C9 C19 118.61(11)
C17 C9 C6 121.79(11)
C19 C9 C6 119.58(11)
C12 C10 C7 120.60(12)
C13 C11 C3 120.46(12)
C10 C12 C16 119.52(12)
C11 C13 C15 120.56(12)
C16 C14 C2 120.68(12)
C8 C15 C13 120.45(12)
C14 C16 C12 120.41(13)
C20 C17 C9 120.54(13)
C20 C18 C21 119.71(13)
C9 C19 C21 120.20(13)
C18 C20 C17 120.47(14)
C18 C21 C19 120.44(14)

loop_
_geom_bond_atom_site_label_1
_geom_bond_atom_site_label_2
_geom_bond_distance
N2 C4 1.3109(14)
N2 C3 1.3619(14)
C2 C14 1.3808(15)
C2 C7 1.3894(16)
C2 C4 1.4857(15)
N1 C6 1.3180(13)
N1 C4 1.3674(14)
C3 C11 1.4086(15)
C3 C5 1.4127(16)
C5 C8 1.4126(15)
C5 C6 1.4228(15)
C6 C9 1.4865(16)
C7 C10 1.3762(16)
C8 C15 1.3599(17)
C9 C17 1.3842(16)
C9 C19 1.3820(16)
C10 C12 1.3649(18)
C11 C13 1.3550(17)
C12 C16 1.3740(19)
C13 C15 1.4031(19)
C14 C16 1.3750(17)
C17 C20 1.3778(17)
C18 C20 1.363(2)
C18 C21 1.370(2)
C19 C21 1.3827(18)
